data_4089704
loop_
_publ_author_name
'Romain, Charles'
'Specklin, David'
'Miqueu, Karinne'
'Sotiropoulos, Jean-Marc'
'Fliedel, Christophe'
'Bellemin-Laponnaz, St\'ephane'
'Dagorne, Samuel'

_publ_section_title
;
 Unusual Benzyl Migration Reactivity in NHC-Bearing Group 4 Metal
 Chelates: Synthesis, Characterization, and Mechanistic Investigations
;
_journal_issue 20
_journal_name_full Organometallics
_journal_page_first 4854
_journal_paper_doi 10.1021/om501143t
_journal_volume 34
_journal_year 2015
_chemical_formula_moiety 'C76 H102 Cl2 N4 O4 Zr2'
_chemical_formula_sum 'C76 H102 Cl2 N4 O4 Zr2'
_chemical_formula_weight 1388.96
_space_group_IT_number 15
_space_group_name_Hall '-C 2yc'
_space_group_name_H-M_alt 'C 1 2/c 1'
_symmetry_cell_setting monoclinic
_symmetry_space_group_name_Hall '-C 2yc'
_symmetry_space_group_name_H-M 'C 1 2/c 1'
_atom_sites_solution_hydrogens geom
_atom_sites_solution_primary direct
_atom_sites_solution_secondary difmap
_audit_creation_method SHELXL-97
_cell_angle_alpha 90.00
_cell_angle_beta 109.6520(10)
_cell_angle_gamma 90.00
_cell_formula_units_Z 4
_cell_length_a 14.3205(6)
_cell_length_b 29.0307(13)
_cell_length_c 19.0815(9)
_cell_measurement_reflns_used 9850
_cell_measurement_temperature 173(2)
_cell_measurement_theta_max 30.01
_cell_measurement_theta_min 2.59
_cell_volume 7470.8(6)
_computing_cell_refinement 'Bruker SAINT'
_computing_data_collection 'Bruker APEX2'
_computing_data_reduction 'Bruker SAINT'
_computing_molecular_graphics 'Bruker SHELXTL'
_computing_publication_material 'Bruker SHELXTL'
_computing_structure_refinement 'SHELXL-97 (Sheldrick, 1997)'
_computing_structure_solution 'SHELXS-97 (Sheldrick, 2008)'
_diffrn_ambient_temperature 173(2)
_diffrn_measured_fraction_theta_full 0.980
_diffrn_measured_fraction_theta_max 0.980
_diffrn_measurement_device_type 'Bruker APEX-II CCD'
_diffrn_measurement_method '\f and \w scans'
_diffrn_radiation_monochromator graphite
_diffrn_radiation_source 'fine-focus sealed tube'
_diffrn_radiation_type MoK\a
_diffrn_radiation_wavelength 0.71073
_diffrn_reflns_av_R_equivalents 0.0147
_diffrn_reflns_av_sigmaI/netI 0.0160
_diffrn_reflns_limit_h_max 20
_diffrn_reflns_limit_h_min -20
_diffrn_reflns_limit_k_max 38
_diffrn_reflns_limit_k_min -40
_diffrn_reflns_limit_l_max 26
_diffrn_reflns_limit_l_min -26
_diffrn_reflns_number 31816
_diffrn_reflns_theta_full 30.01
_diffrn_reflns_theta_max 30.01
_diffrn_reflns_theta_min 1.40
_exptl_absorpt_coefficient_mu 0.398
_exptl_absorpt_correction_T_max 0.8569
_exptl_absorpt_correction_T_min 0.8256
_exptl_absorpt_correction_type multi-scan
_exptl_absorpt_process_details sadabs
_exptl_crystal_colour yellow
_exptl_crystal_density_diffrn 1.235
_exptl_crystal_density_method 'not measured'
_exptl_crystal_description block
_exptl_crystal_F_000 2928
_exptl_crystal_size_max 0.50
_exptl_crystal_size_mid 0.40
_exptl_crystal_size_min 0.40
_refine_diff_density_max 2.338
_refine_diff_density_min -2.011
_refine_diff_density_rms 0.140
_refine_ls_extinction_method none
_refine_ls_goodness_of_fit_ref 1.141
_refine_ls_hydrogen_treatment constr
_refine_ls_matrix_type full
_refine_ls_number_parameters 397
_refine_ls_number_reflns 10705
_refine_ls_number_restraints 0
_refine_ls_restrained_S_all 1.141
_refine_ls_R_factor_all 0.0760
_refine_ls_R_factor_gt 0.0614
_refine_ls_shift/su_max 0.001
_refine_ls_shift/su_mean 0.000
_refine_ls_structure_factor_coef Fsqd
_refine_ls_weighting_details 'calc w=1/[\s^2^(Fo^2^)+(0.0605P)^2^+43.1782P] where P=(Fo^2^+2Fc^2^)/3'
_refine_ls_weighting_scheme calc
_refine_ls_wR_factor_gt 0.1488
_refine_ls_wR_factor_ref 0.1675
_reflns_number_gt 9222
_reflns_number_total 10705
_reflns_threshold_expression I>2sigma(I)
_cod_data_source_file om501143t_si_003.cif
_cod_data_source_block rwcr100510
_cod_depositor_comments
;
The following automatic conversions were performed:

data item '_symmetry_cell_setting' value 'Monoclinic' was changed to
'monoclinic' in accordance with the
/home/saulius/struct/COD-crude-data/automatic-downloads/DataCite-retrospective/ACS/depositions/lib/dictionaries/cif_core.dic
dictionary named 'cif_core.dic' version 2.4.2 last updated on
2011-04-26.

Automatic conversion script
Id: cif_fix_values 6909 2019-04-08 15:41:33Z antanas 
;
_cod_original_sg_symbol_H-M 'C 2/c'
_cod_database_code 4089704

loop_
_symmetry_equiv_pos_as_xyz
'x, y, z'
'-x, y, -z+1/2'
'x+1/2, y+1/2, z'
'-x+1/2, y+1/2, -z+1/2'
'-x, -y, -z'
'x, -y, z-1/2'
'-x+1/2, -y+1/2, -z'
'x+1/2, -y+1/2, z-1/2'

loop_
_atom_site_label
_atom_site_type_symbol
_atom_site_fract_x
_atom_site_fract_y
_atom_site_fract_z
_atom_site_U_iso_or_equiv
_atom_site_adp_type
_atom_site_occupancy
_atom_site_symmetry_multiplicity
_atom_site_calc_flag
_atom_site_refinement_flags
_atom_site_disorder_assembly
_atom_site_disorder_group
C1 C 0.2335(2) 0.14180(9) 0.12210(15) 0.0226(5) Uani 1 1 d . C .
C2 C 0.1711(2) 0.17844(10) 0.12531(16) 0.0246(5) Uani 1 1 d . . .
C3 C 0.1202(2) 0.20061(10) 0.05807(17) 0.0282(6) Uani 1 1 d . . .
H3 H 0.0773 0.2254 0.0591 0.034 Uiso 1 1 calc R . .
C4 C 0.1288(2) 0.18843(10) -0.01067(16) 0.0282(6) Uani 1 1 d . A .
C5 C 0.1904(2) 0.15167(10) -0.01205(16) 0.0284(6) Uani 1 1 d . . .
H5 H 0.1978 0.1424 -0.0576 0.034 Uiso 1 1 calc R . .
C6 C 0.2408(2) 0.12869(9) 0.05333(15) 0.0236(5) Uani 1 1 d . C .
C7 C 0.1622(2) 0.19376(11) 0.19963(17) 0.0294(6) Uani 1 1 d . . .
C8 C 0.1284(3) 0.15308(12) 0.2375(2) 0.0370(7) Uani 1 1 d . . .
H8A H 0.0644 0.1415 0.2046 0.056 Uiso 1 1 calc R . .
H8B H 0.1216 0.1635 0.2844 0.056 Uiso 1 1 calc R . .
H8C H 0.1778 0.1284 0.2476 0.056 Uiso 1 1 calc R . .
C9 C 0.2625(3) 0.21127(13) 0.25120(19) 0.0377(7) Uani 1 1 d . . .
H9A H 0.3117 0.1866 0.2601 0.057 Uiso 1 1 calc R . .
H9B H 0.2564 0.2210 0.2986 0.057 Uiso 1 1 calc R . .
H9C H 0.2837 0.2375 0.2279 0.057 Uiso 1 1 calc R . .
C10 C 0.0861(3) 0.23232(13) 0.1893(2) 0.0441(8) Uani 1 1 d . . .
H10A H 0.1061 0.2590 0.1661 0.066 Uiso 1 1 calc R . .
H10B H 0.0826 0.2413 0.2379 0.066 Uiso 1 1 calc R . .
H10C H 0.0210 0.2215 0.1573 0.066 Uiso 1 1 calc R . .
C11 C 0.0703(3) 0.21467(13) -0.08126(19) 0.0391(8) Uani 1 1 d . . .
C12 C 0.0970(7) 0.2672(3) -0.0699(5) 0.0518(9) Uani 0.50 1 d P A 1
H12A H 0.0598 0.2843 -0.1150 0.078 Uiso 0.50 1 calc PR A 1
H12B H 0.1683 0.2713 -0.0598 0.078 Uiso 0.50 1 calc PR A 1
H12C H 0.0797 0.2789 -0.0277 0.078 Uiso 0.50 1 calc PR A 1
C13 C 0.0895(7) 0.1961(4) -0.1512(5) 0.0518(9) Uani 0.50 1 d P A 1
H13A H 0.0674 0.1640 -0.1597 0.078 Uiso 0.50 1 calc PR A 1
H13B H 0.1606 0.1978 -0.1436 0.078 Uiso 0.50 1 calc PR A 1
H13C H 0.0528 0.2147 -0.1945 0.078 Uiso 0.50 1 calc PR A 1
C14 C -0.0386(6) 0.2087(3) -0.0963(5) 0.0518(9) Uani 0.50 1 d P A 1
H14A H -0.0545 0.1758 -0.0984 0.078 Uiso 0.50 1 calc PR A 1
H14B H -0.0758 0.2231 -0.1440 0.078 Uiso 0.50 1 calc PR A 1
H14C H -0.0569 0.2233 -0.0564 0.078 Uiso 0.50 1 calc PR A 1
C12B C -0.0039(7) 0.2492(3) -0.0721(5) 0.0518(9) Uani 0.50 1 d P A 2
H12D H -0.0402 0.2630 -0.1204 0.078 Uiso 0.50 1 calc PR A 2
H12E H 0.0311 0.2733 -0.0373 0.078 Uiso 0.50 1 calc PR A 2
H12F H -0.0506 0.2335 -0.0526 0.078 Uiso 0.50 1 calc PR A 2
C13B C 0.1174(7) 0.2109(4) -0.1412(5) 0.0518(9) Uani 0.50 1 d P A 2
H13D H 0.1205 0.1785 -0.1545 0.078 Uiso 0.50 1 calc PR A 2
H13E H 0.1846 0.2237 -0.1227 0.078 Uiso 0.50 1 calc PR A 2
H13F H 0.0776 0.2282 -0.1853 0.078 Uiso 0.50 1 calc PR A 2
C14B C -0.0182(7) 0.1770(3) -0.1312(5) 0.0518(9) Uani 0.50 1 d P A 2
H14D H -0.0688 0.1735 -0.1075 0.078 Uiso 0.50 1 calc PR A 2
H14E H 0.0123 0.1470 -0.1331 0.078 Uiso 0.50 1 calc PR A 2
H14F H -0.0492 0.1888 -0.1819 0.078 Uiso 0.50 1 calc PR A 2
C15 C 0.2582(2) 0.04535(9) 0.07146(15) 0.0251(5) Uani 1 1 d . C .
C16 C 0.3497(3) 0.08071(11) 0.00087(17) 0.0327(6) Uani 1 1 d . C .
H16A H 0.4083 0.1009 0.0093 0.039 Uiso 1 1 calc R . .
H16B H 0.3026 0.0861 -0.0500 0.039 Uiso 1 1 calc R . .
C17 C 0.3801(3) 0.02998(10) 0.01259(16) 0.0322(6) Uani 1 1 d . C .
H17A H 0.3481 0.0117 -0.0330 0.039 Uiso 1 1 calc R . .
H17B H 0.4530 0.0264 0.0274 0.039 Uiso 1 1 calc R . .
C18 C 0.3335(2) -0.03964(10) 0.16285(16) 0.0262(5) Uani 1 1 d . C .
C19 C 0.3208(2) -0.08472(10) 0.18548(18) 0.0291(6) Uani 1 1 d . . .
C20 C 0.3180(2) -0.12001(10) 0.13463(19) 0.0342(7) Uani 1 1 d . . .
H20 H 0.3090 -0.1507 0.1486 0.041 Uiso 1 1 calc R . .
C21 C 0.3275(3) -0.11324(10) 0.06528(19) 0.0351(7) Uani 1 1 d . . .
C22 C 0.3345(3) -0.06792(10) 0.04303(17) 0.0327(7) Uani 1 1 d . . .
H22 H 0.3381 -0.0618 -0.0049 0.039 Uiso 1 1 calc R . .
C23 C 0.3363(2) -0.03191(9) 0.09134(16) 0.0274(6) Uani 1 1 d . C .
C24 C 0.3151(3) -0.09367(12) 0.2630(2) 0.0351(7) Uani 1 1 d . . .
C25 C 0.3047(4) -0.14514(14) 0.2768(3) 0.0555(11) Uani 1 1 d . . .
H25A H 0.2453 -0.1573 0.2386 0.083 Uiso 1 1 calc R . .
H25B H 0.2989 -0.1494 0.3260 0.083 Uiso 1 1 calc R . .
H25C H 0.3633 -0.1616 0.2744 0.083 Uiso 1 1 calc R . .
C26 C 0.4103(3) -0.07654(14) 0.32285(19) 0.0393(7) Uani 1 1 d . . .
H26A H 0.4680 -0.0912 0.3156 0.059 Uiso 1 1 calc R . .
H26B H 0.4083 -0.0845 0.3722 0.059 Uiso 1 1 calc R . .
H26C H 0.4153 -0.0430 0.3189 0.059 Uiso 1 1 calc R . .
C27 C 0.2258(3) -0.06832(16) 0.2714(3) 0.0505(10) Uani 1 1 d . . .
H27A H 0.2325 -0.0352 0.2644 0.076 Uiso 1 1 calc R . .
H27B H 0.2228 -0.0739 0.3212 0.076 Uiso 1 1 calc R . .
H27C H 0.1648 -0.0796 0.2339 0.076 Uiso 1 1 calc R . .
C28 C 0.3319(4) -0.15496(12) 0.0171(2) 0.0478(10) Uani 1 1 d . . .
C29 C 0.3462(5) -0.14113(15) -0.0553(3) 0.0691(16) Uani 1 1 d . . .
H29A H 0.3488 -0.1688 -0.0840 0.104 Uiso 1 1 calc R . .
H29B H 0.4084 -0.1240 -0.0444 0.104 Uiso 1 1 calc R . .
H29C H 0.2907 -0.1217 -0.0843 0.104 Uiso 1 1 calc R . .
C30 C 0.4204(4) -0.18554(16) 0.0612(3) 0.0653(14) Uani 1 1 d . . .
H30A H 0.4105 -0.1965 0.1067 0.098 Uiso 1 1 calc R . .
H30B H 0.4818 -0.1675 0.0743 0.098 Uiso 1 1 calc R . .
H30C H 0.4252 -0.2120 0.0306 0.098 Uiso 1 1 calc R . .
C31 C 0.2378(5) -0.18362(16) -0.0008(4) 0.0769(18) Uani 1 1 d . . .
H31A H 0.1801 -0.1642 -0.0255 0.115 Uiso 1 1 calc R . .
H31B H 0.2323 -0.1961 0.0453 0.115 Uiso 1 1 calc R . .
H31C H 0.2405 -0.2091 -0.0339 0.115 Uiso 1 1 calc R . .
C32 C 0.1545(3) 0.03182(11) 0.02292(19) 0.0381(8) Uani 1 1 d . . .
H32A H 0.1551 -0.0003 0.0057 0.046 Uiso 1 1 calc R B 1
H32B H 0.1327 0.0520 -0.0215 0.046 Uiso 1 1 calc R B 1
C33 C 0.0750(7) 0.0362(4) 0.0689(6) 0.0483(6) Uani 0.50 1 d P C 1
C34 C 0.0723(6) 0.0018(3) 0.1190(5) 0.0483(6) Uani 0.50 1 d P C 1
H34 H 0.1150 -0.0241 0.1265 0.058 Uiso 0.50 1 calc PR C 1
C35 C 0.0060(6) 0.0059(3) 0.1584(5) 0.0483(6) Uani 0.50 1 d P C 1
H35 H 0.0056 -0.0169 0.1940 0.058 Uiso 0.50 1 calc PR C 1
C36 C -0.0581(6) 0.0422(3) 0.1463(5) 0.0483(6) Uani 0.50 1 d P C 1
H36 H -0.1047 0.0434 0.1719 0.058 Uiso 0.50 1 calc PR C 1
C37 C -0.0568(7) 0.0723(4) 0.1044(5) 0.0483(6) Uani 0.50 1 d P C 1
H37 H -0.1004 0.0976 0.1002 0.058 Uiso 0.50 1 calc PR C 1
C38 C 0.0094(6) 0.0730(3) 0.0575(5) 0.0483(6) Uani 0.50 1 d P C 1
H38 H 0.0066 0.0969 0.0228 0.058 Uiso 0.50 1 calc PR C 1
C33B C 0.0803(7) 0.0457(4) 0.0455(6) 0.0483(6) Uani 0.50 1 d P C 2
C34B C 0.0758(6) 0.0330(3) 0.1110(6) 0.0483(6) Uani 0.50 1 d P C 2
H34B H 0.1251 0.0133 0.1426 0.058 Uiso 0.50 1 calc PR C 2
C35B C -0.0032(6) 0.0490(3) 0.1334(5) 0.0483(6) Uani 0.50 1 d P C 2
H35B H -0.0091 0.0412 0.1800 0.058 Uiso 0.50 1 calc PR C 2
C36B C -0.0730(7) 0.0777(4) 0.0812(5) 0.0483(6) Uani 0.50 1 d P C 2
H36B H -0.1256 0.0894 0.0958 0.058 Uiso 0.50 1 calc PR C 2
C37B C -0.0729(6) 0.0894(3) 0.0174(5) 0.0483(6) Uani 0.50 1 d P C 2
H37B H -0.1249 0.1074 -0.0150 0.058 Uiso 0.50 1 calc PR C 2
C38B C 0.0053(6) 0.0750(3) -0.0032(5) 0.0483(6) Uani 0.50 1 d P C 2
H38B H 0.0099 0.0844 -0.0496 0.058 Uiso 0.50 1 calc PR C 2
N1 N 0.30214(19) 0.08871(8) 0.05753(13) 0.0246(4) Uani 1 1 d . . .
N2 N 0.34368(19) 0.01614(8) 0.07360(13) 0.0250(5) Uani 1 1 d . . .
O1 O 0.28928(15) 0.11798(7) 0.18276(10) 0.0244(4) Uani 1 1 d . . .
O2 O 0.34676(16) -0.00291(7) 0.20895(11) 0.0263(4) Uani 1 1 d . . .
Cl1 Cl 0.45650(5) 0.07544(3) 0.32408(4) 0.02931(15) Uani 1 1 d . . .
Zr1 Zr 0.368254(19) 0.061674(9) 0.177374(13) 0.02093(8) Uani 1 1 d . . .

loop_
_atom_site_aniso_label
_atom_site_aniso_U_11
_atom_site_aniso_U_22
_atom_site_aniso_U_33
_atom_site_aniso_U_23
_atom_site_aniso_U_13
_atom_site_aniso_U_12
C1 0.0252(12) 0.0204(11) 0.0202(11) 0.0018(9) 0.0049(9) 0.0011(9)
C2 0.0267(12) 0.0223(12) 0.0236(12) 0.0017(9) 0.0069(10) 0.0016(10)
C3 0.0291(13) 0.0235(12) 0.0297(14) 0.0016(10) 0.0066(11) 0.0040(10)
C4 0.0313(14) 0.0246(13) 0.0238(12) 0.0057(10) 0.0027(11) 0.0043(11)
C5 0.0365(15) 0.0247(13) 0.0195(12) 0.0036(10) 0.0037(11) 0.0048(11)
C6 0.0269(12) 0.0204(11) 0.0205(11) 0.0020(9) 0.0039(10) 0.0035(9)
C7 0.0340(15) 0.0276(13) 0.0268(13) -0.0005(11) 0.0104(11) 0.0042(11)
C8 0.0416(17) 0.0367(16) 0.0394(17) 0.0043(13) 0.0225(14) 0.0018(14)
C9 0.0431(18) 0.0398(17) 0.0282(15) -0.0083(13) 0.0093(13) -0.0039(14)
C10 0.054(2) 0.0392(18) 0.0397(18) 0.0000(14) 0.0173(16) 0.0202(16)
C11 0.0436(18) 0.0432(18) 0.0267(14) 0.0118(13) 0.0069(13) 0.0172(15)
C12 0.048(2) 0.054(2) 0.0426(17) 0.0192(16) 0.0012(15) 0.0060(15)
C13 0.048(2) 0.054(2) 0.0426(17) 0.0192(16) 0.0012(15) 0.0060(15)
C14 0.048(2) 0.054(2) 0.0426(17) 0.0192(16) 0.0012(15) 0.0060(15)
C12B 0.048(2) 0.054(2) 0.0426(17) 0.0192(16) 0.0012(15) 0.0060(15)
C13B 0.048(2) 0.054(2) 0.0426(17) 0.0192(16) 0.0012(15) 0.0060(15)
C14B 0.048(2) 0.054(2) 0.0426(17) 0.0192(16) 0.0012(15) 0.0060(15)
C15 0.0293(13) 0.0188(11) 0.0207(11) -0.0004(9) -0.0003(10) 0.0023(10)
C16 0.0526(19) 0.0248(13) 0.0239(13) 0.0058(10) 0.0170(13) 0.0114(13)
C17 0.0533(19) 0.0248(13) 0.0215(12) 0.0015(10) 0.0163(13) 0.0049(12)
C18 0.0280(13) 0.0212(12) 0.0252(12) 0.0013(10) 0.0034(10) 0.0017(10)
C19 0.0266(13) 0.0246(13) 0.0327(14) 0.0061(11) 0.0056(11) -0.0008(10)
C20 0.0359(16) 0.0206(13) 0.0379(16) 0.0035(11) 0.0016(13) -0.0012(11)
C21 0.0420(17) 0.0198(13) 0.0329(15) -0.0014(11) -0.0016(13) 0.0012(12)
C22 0.0444(17) 0.0226(13) 0.0226(13) -0.0006(10) 0.0003(12) 0.0036(12)
C23 0.0356(14) 0.0178(11) 0.0232(12) 0.0004(9) 0.0026(11) 0.0012(10)
C24 0.0371(16) 0.0317(15) 0.0390(17) 0.0124(13) 0.0160(13) 0.0010(12)
C25 0.075(3) 0.037(2) 0.061(3) 0.0173(18) 0.031(2) -0.0060(19)
C26 0.0434(18) 0.0477(19) 0.0281(15) 0.0129(14) 0.0136(14) 0.0020(15)
C27 0.0398(19) 0.058(2) 0.058(2) 0.015(2) 0.0217(18) 0.0072(17)
C28 0.071(3) 0.0204(14) 0.0375(18) -0.0055(12) -0.0007(17) 0.0037(15)
C29 0.126(5) 0.0320(19) 0.039(2) -0.0110(16) 0.015(3) 0.005(2)
C30 0.088(4) 0.044(2) 0.049(2) -0.0077(19) 0.004(2) 0.029(2)
C31 0.087(4) 0.033(2) 0.084(4) -0.014(2) -0.007(3) -0.012(2)
C32 0.0404(17) 0.0254(14) 0.0323(15) -0.0006(12) -0.0090(13) -0.0028(12)
C33 0.0320(9) 0.0559(14) 0.0542(15) -0.0142(13) 0.0108(11) 0.0002(10)
C34 0.0320(9) 0.0559(14) 0.0542(15) -0.0142(13) 0.0108(11) 0.0002(10)
C35 0.0320(9) 0.0559(14) 0.0542(15) -0.0142(13) 0.0108(11) 0.0002(10)
C36 0.0320(9) 0.0559(14) 0.0542(15) -0.0142(13) 0.0108(11) 0.0002(10)
C37 0.0320(9) 0.0559(14) 0.0542(15) -0.0142(13) 0.0108(11) 0.0002(10)
C38 0.0320(9) 0.0559(14) 0.0542(15) -0.0142(13) 0.0108(11) 0.0002(10)
C33B 0.0320(9) 0.0559(14) 0.0542(15) -0.0142(13) 0.0108(11) 0.0002(10)
C34B 0.0320(9) 0.0559(14) 0.0542(15) -0.0142(13) 0.0108(11) 0.0002(10)
C35B 0.0320(9) 0.0559(14) 0.0542(15) -0.0142(13) 0.0108(11) 0.0002(10)
C36B 0.0320(9) 0.0559(14) 0.0542(15) -0.0142(13) 0.0108(11) 0.0002(10)
C37B 0.0320(9) 0.0559(14) 0.0542(15) -0.0142(13) 0.0108(11) 0.0002(10)
C38B 0.0320(9) 0.0559(14) 0.0542(15) -0.0142(13) 0.0108(11) 0.0002(10)
N1 0.0310(12) 0.0209(10) 0.0210(10) 0.0032(8) 0.0076(9) 0.0051(9)
N2 0.0353(12) 0.0193(10) 0.0183(10) 0.0018(8) 0.0062(9) 0.0031(9)
O1 0.0284(10) 0.0250(9) 0.0176(8) 0.0017(7) 0.0047(7) 0.0034(7)
O2 0.0353(11) 0.0221(9) 0.0213(9) 0.0019(7) 0.0093(8) 0.0008(8)
Cl1 0.0279(3) 0.0400(4) 0.0187(3) -0.0033(3) 0.0060(2) 0.0027(3)
Zr1 0.02378(14) 0.02066(13) 0.01580(13) 0.00089(8) 0.00328(9) 0.00166(9)

loop_
_atom_type_symbol
_atom_type_description
_atom_type_scat_dispersion_real
_atom_type_scat_dispersion_imag
_atom_type_scat_source
C C 0.0033 0.0016 'International Tables Vol C Tables 4.2.6.8 and 6.1.1.4'
H H 0.0000 0.0000 'International Tables Vol C Tables 4.2.6.8 and 6.1.1.4'
N N 0.0061 0.0033 'International Tables Vol C Tables 4.2.6.8 and 6.1.1.4'
O O 0.0106 0.0060 'International Tables Vol C Tables 4.2.6.8 and 6.1.1.4'
Cl Cl 0.1484 0.1585 'International Tables Vol C Tables 4.2.6.8 and 6.1.1.4'
Zr Zr -2.9673 0.5597 'International Tables Vol C Tables 4.2.6.8 and 6.1.1.4'

loop_
_geom_angle_atom_site_label_1
_geom_angle_atom_site_label_2
_geom_angle_atom_site_label_3
_geom_angle
_geom_angle_site_symmetry_1
_geom_angle_site_symmetry_3
O1 C1 C2 123.4(2) . .
O1 C1 C6 116.9(2) . .
C2 C1 C6 119.7(2) . .
C3 C2 C1 116.8(3) . .
C3 C2 C7 122.3(3) . .
C1 C2 C7 120.8(2) . .
C2 C3 C4 123.9(3) . .
C2 C3 H3 118.0 . .
C4 C3 H3 118.0 . .
C5 C4 C3 117.8(3) . .
C5 C4 C11 121.9(3) . .
C3 C4 C11 120.2(3) . .
C6 C5 C4 119.6(3) . .
C6 C5 H5 120.2 . .
C4 C5 H5 120.2 . .
C5 C6 C1 122.1(3) . .
C5 C6 N1 124.2(3) . .
C1 C6 N1 113.7(2) . .
C10 C7 C9 108.3(3) . .
C10 C7 C2 111.8(3) . .
C9 C7 C2 109.9(3) . .
C10 C7 C8 107.4(3) . .
C9 C7 C8 109.1(3) . .
C2 C7 C8 110.4(3) . .
C7 C8 H8A 109.5 . .
C7 C8 H8B 109.5 . .
H8A C8 H8B 109.5 . .
C7 C8 H8C 109.5 . .
H8A C8 H8C 109.5 . .
H8B C8 H8C 109.5 . .
C7 C9 H9A 109.5 . .
C7 C9 H9B 109.5 . .
H9A C9 H9B 109.5 . .
C7 C9 H9C 109.5 . .
H9A C9 H9C 109.5 . .
H9B C9 H9C 109.5 . .
C7 C10 H10A 109.5 . .
C7 C10 H10B 109.5 . .
H10A C10 H10B 109.5 . .
C7 C10 H10C 109.5 . .
H10A C10 H10C 109.5 . .
H10B C10 H10C 109.5 . .
C14 C11 C12B 51.1(5) . .
C14 C11 C13B 123.1(6) . .
C12B C11 C13B 130.1(5) . .
C14 C11 C4 109.7(4) . .
C12B C11 C4 115.2(4) . .
C13B C11 C4 112.2(4) . .
C14 C11 C13 105.7(6) . .
C12B C11 C13 131.8(5) . .
C4 C11 C13 112.5(4) . .
C14 C11 C12 109.2(5) . .
C12B C11 C12 59.2(5) . .
C13B C11 C12 91.4(6) . .
C4 C11 C12 109.0(4) . .
C13 C11 C12 110.6(6) . .
C12B C11 C14B 94.0(5) . .
C13B C11 C14B 88.2(5) . .
C4 C11 C14B 104.9(4) . .
C13 C11 C14B 66.9(5) . .
C12 C11 C14B 143.4(5) . .
C11 C12 H12A 109.5 . .
C11 C12 H12B 109.5 . .
C11 C12 H12C 109.5 . .
C11 C13 H13A 109.5 . .
C11 C13 H13B 109.5 . .
C11 C13 H13C 109.5 . .
C11 C14 H14A 109.5 . .
C11 C14 H14B 109.5 . .
C11 C14 H14C 109.5 . .
C11 C12B H12D 109.5 . .
C11 C12B H12E 109.5 . .
H12D C12B H12E 109.5 . .
C11 C12B H12F 109.5 . .
H12D C12B H12F 109.5 . .
H12E C12B H12F 109.5 . .
C11 C13B H13D 109.5 . .
C11 C13B H13E 109.5 . .
H13D C13B H13E 109.5 . .
C11 C13B H13F 109.5 . .
H13D C13B H13F 109.5 . .
H13E C13B H13F 109.5 . .
C11 C14B H14D 109.5 . .
C11 C14B H14E 109.5 . .
H14D C14B H14E 109.5 . .
C11 C14B H14F 109.5 . .
H14D C14B H14F 109.5 . .
H14E C14B H14F 109.5 . .
N1 C15 N2 95.4(2) . .
N1 C15 C32 120.2(2) . .
N2 C15 C32 120.1(2) . .
N1 C15 Zr1 76.05(15) . .
N2 C15 Zr1 76.27(14) . .
C32 C15 Zr1 152.6(2) . .
N1 C16 C17 102.9(2) . .
N1 C16 H16A 111.2 . .
C17 C16 H16A 111.2 . .
N1 C16 H16B 111.2 . .
C17 C16 H16B 111.2 . .
H16A C16 H16B 109.1 . .
N2 C17 C16 102.6(2) . .
N2 C17 H17A 111.3 . .
C16 C17 H17A 111.3 . .
N2 C17 H17B 111.3 . .
C16 C17 H17B 111.3 . .
H17A C17 H17B 109.2 . .
O2 C18 C23 117.7(2) . .
O2 C18 C19 122.5(3) . .
C23 C18 C19 119.9(3) . .
C20 C19 C18 116.3(3) . .
C20 C19 C24 123.1(3) . .
C18 C19 C24 120.5(3) . .
C21 C20 C19 124.5(3) . .
C21 C20 H20 117.8 . .
C19 C20 H20 117.8 . .
C20 C21 C22 117.6(3) . .
C20 C21 C28 119.8(3) . .
C22 C21 C28 122.6(3) . .
C23 C22 C21 119.6(3) . .
C23 C22 H22 120.2 . .
C21 C22 H22 120.2 . .
C22 C23 C18 121.8(3) . .
C22 C23 N2 123.8(3) . .
C18 C23 N2 114.3(2) . .
C19 C24 C27 109.8(3) . .
C19 C24 C25 111.8(3) . .
C27 C24 C25 108.5(3) . .
C19 C24 C26 109.9(3) . .
C27 C24 C26 109.3(3) . .
C25 C24 C26 107.5(3) . .
C24 C25 H25A 109.5 . .
C24 C25 H25B 109.5 . .
H25A C25 H25B 109.5 . .
C24 C25 H25C 109.5 . .
H25A C25 H25C 109.5 . .
H25B C25 H25C 109.5 . .
C24 C26 H26A 109.5 . .
C24 C26 H26B 109.5 . .
H26A C26 H26B 109.5 . .
C24 C26 H26C 109.5 . .
H26A C26 H26C 109.5 . .
H26B C26 H26C 109.5 . .
C24 C27 H27A 109.5 . .
C24 C27 H27B 109.5 . .
H27A C27 H27B 109.5 . .
C24 C27 H27C 109.5 . .
H27A C27 H27C 109.5 . .
H27B C27 H27C 109.5 . .
C29 C28 C31 108.7(4) . .
C29 C28 C21 112.5(3) . .
C31 C28 C21 110.7(4) . .
C29 C28 C30 108.1(4) . .
C31 C28 C30 108.1(4) . .
C21 C28 C30 108.6(3) . .
C28 C29 H29A 109.5 . .
C28 C29 H29B 109.5 . .
H29A C29 H29B 109.5 . .
C28 C29 H29C 109.5 . .
H29A C29 H29C 109.5 . .
H29B C29 H29C 109.5 . .
C28 C30 H30A 109.5 . .
C28 C30 H30B 109.5 . .
H30A C30 H30B 109.5 . .
C28 C30 H30C 109.5 . .
H30A C30 H30C 109.5 . .
H30B C30 H30C 109.5 . .
C28 C31 H31A 109.5 . .
C28 C31 H31B 109.5 . .
H31A C31 H31B 109.5 . .
C28 C31 H31C 109.5 . .
H31A C31 H31C 109.5 . .
H31B C31 H31C 109.5 . .
C33B C32 C15 116.6(5) . .
C15 C32 C33 111.3(4) . .
C33B C32 H32A 119.1 . .
C15 C32 H32A 109.4 . .
C33 C32 H32A 109.4 . .
C33B C32 H32B 92.4 . .
C15 C32 H32B 109.4 . .
C33 C32 H32B 109.4 . .
H32A C32 H32B 108.0 . .
C38 C33 C34 119.0(9) . .
C38 C33 C32 121.6(9) . .
C34 C33 C32 119.4(7) . .
C33 C34 C35 119.3(9) . .
C33 C34 H34 120.3 . .
C35 C34 H34 120.3 . .
C36 C35 C34 120.9(9) . .
C36 C35 H35 119.6 . .
C34 C35 H35 119.6 . .
C37 C36 C35 121.2(9) . .
C37 C36 H36 119.4 . .
C35 C36 H36 119.4 . .
C36 C37 C38 124.4(10) . .
C36 C37 H37 117.8 . .
C38 C37 H37 117.8 . .
C33 C38 C37 115.0(9) . .
C33 C38 H38 122.5 . .
C37 C38 H38 122.5 . .
C34B C33B C32 121.1(8) . .
C34B C33B C38B 120.7(8) . .
C32 C33B C38B 118.2(8) . .
C33B C34B C35B 119.4(9) . .
C33B C34B H34B 120.3 . .
C35B C34B H34B 120.3 . .
C34B C35B C36B 115.3(9) . .
C34B C35B H35B 122.3 . .
C36B C35B H35B 122.3 . .
C37B C36B C35B 127.1(9) . .
C37B C36B H36B 116.5 . .
C35B C36B H36B 116.5 . .
C36B C37B C38B 117.4(9) . .
C36B C37B H37B 121.3 . .
C38B C37B H37B 121.3 . .
C37B C38B C33B 120.0(9) . .
C37B C38B H38B 120.0 . .
C33B C38B H38B 120.0 . .
C6 N1 C15 114.2(2) . .
C6 N1 C16 120.5(2) . .
C15 N1 C16 109.2(2) . .
C6 N1 Zr1 111.70(17) . .
C15 N1 Zr1 65.56(13) . .
C16 N1 Zr1 122.49(18) . .
C23 N2 C15 115.7(2) . .
C23 N2 C17 121.2(2) . .
C15 N2 C17 109.3(2) . .
C23 N2 Zr1 110.69(17) . .
C15 N2 Zr1 65.23(13) . .
C17 N2 Zr1 121.76(18) . .
C1 O1 Zr1 123.50(17) . .
C18 O2 Zr1 122.55(18) . .
Zr1 Cl1 Zr1 94.88(2) 2_655 .
O1 Zr1 O2 126.41(9) . .
O1 Zr1 C15 88.86(9) . .
O2 Zr1 C15 86.50(9) . .
O1 Zr1 N1 73.90(8) . .
O2 Zr1 N1 124.01(9) . .
C15 Zr1 N1 38.39(10) . .
O1 Zr1 N2 125.72(8) . .
O2 Zr1 N2 74.35(8) . .
C15 Zr1 N2 38.51(10) . .
N1 Zr1 N2 56.56(8) . .
O1 Zr1 Cl1 116.47(6) . 2_655
O2 Zr1 Cl1 113.39(7) . 2_655
C15 Zr1 Cl1 115.85(9) . 2_655
N1 Zr1 Cl1 90.76(7) . 2_655
N2 Zr1 Cl1 86.96(7) . 2_655
O1 Zr1 Cl1 84.34(6) . .
O2 Zr1 Cl1 83.85(6) . .
C15 Zr1 Cl1 161.59(9) . .
N1 Zr1 Cl1 151.39(6) . .
N2 Zr1 Cl1 149.57(6) . .
Cl1 Zr1 Cl1 82.43(2) 2_655 .

loop_
_geom_bond_atom_site_label_1
_geom_bond_atom_site_label_2
_geom_bond_distance
_geom_bond_site_symmetry_2
C1 O1 1.354(3) .
C1 C2 1.404(4) .
C1 C6 1.404(4) .
C2 C3 1.401(4) .
C2 C7 1.532(4) .
C3 C4 1.403(4) .
C3 H3 0.9500 .
C4 C5 1.390(4) .
C4 C11 1.529(4) .
C5 C6 1.385(4) .
C5 H5 0.9500 .
C6 N1 1.441(3) .
C7 C10 1.528(4) .
C7 C9 1.529(5) .
C7 C8 1.545(5) .
C8 H8A 0.9800 .
C8 H8B 0.9800 .
C8 H8C 0.9800 .
C9 H9A 0.9800 .
C9 H9B 0.9800 .
C9 H9C 0.9800 .
C10 H10A 0.9800 .
C10 H10B 0.9800 .
C10 H10C 0.9800 .
C11 C14 1.498(10) .
C11 C12B 1.512(10) .
C11 C13B 1.515(12) .
C11 C13 1.547(12) .
C11 C12 1.571(10) .
C11 C14B 1.703(10) .
C12 H12A 0.9800 .
C12 H12B 0.9800 .
C12 H12C 0.9800 .
C13 H13A 0.9800 .
C13 H13B 0.9800 .
C13 H13C 0.9800 .
C14 H14A 0.9800 .
C14 H14B 0.9800 .
C14 H14C 0.9800 .
C12B H12D 0.9800 .
C12B H12E 0.9800 .
C12B H12F 0.9800 .
C13B H13D 0.9800 .
C13B H13E 0.9800 .
C13B H13F 0.9800 .
C14B H14D 0.9800 .
C14B H14E 0.9800 .
C14B H14F 0.9800 .
C15 N1 1.471(4) .
C15 N2 1.479(4) .
C15 C32 1.514(4) .
C15 Zr1 2.157(3) .
C16 N1 1.478(4) .
C16 C17 1.531(4) .
C16 H16A 0.9900 .
C16 H16B 0.9900 .
C17 N2 1.483(4) .
C17 H17A 0.9900 .
C17 H17B 0.9900 .
C18 O2 1.354(3) .
C18 C23 1.396(4) .
C18 C19 1.409(4) .
C19 C20 1.402(5) .
C19 C24 1.530(5) .
C20 C21 1.389(5) .
C20 H20 0.9500 .
C21 C22 1.396(4) .
C21 C28 1.535(5) .
C22 C23 1.388(4) .
C22 H22 0.9500 .
C23 N2 1.448(4) .
C24 C27 1.531(5) .
C24 C25 1.533(5) .
C24 C26 1.538(5) .
C25 H25A 0.9800 .
C25 H25B 0.9800 .
C25 H25C 0.9800 .
C26 H26A 0.9800 .
C26 H26B 0.9800 .
C26 H26C 0.9800 .
C27 H27A 0.9800 .
C27 H27B 0.9800 .
C27 H27C 0.9800 .
C28 C29 1.516(7) .
C28 C31 1.522(7) .
C28 C30 1.545(6) .
C29 H29A 0.9800 .
C29 H29B 0.9800 .
C29 H29C 0.9800 .
C30 H30A 0.9800 .
C30 H30B 0.9800 .
C30 H30C 0.9800 .
C31 H31A 0.9800 .
C31 H31B 0.9800 .
C31 H31C 0.9800 .
C32 C33B 1.335(10) .
C32 C33 1.659(11) .
C32 H32A 0.9900 .
C32 H32B 0.9900 .
C33 C38 1.390(13) .
C33 C34 1.393(15) .
C34 C35 1.399(12) .
C34 H34 0.9500 .
C35 C36 1.366(12) .
C35 H35 0.9500 .
C36 C37 1.189(15) .
C36 H36 0.9500 .
C37 C38 1.507(14) .
C37 H37 0.9500 .
C38 H38 0.9500 .
C33B C34B 1.325(14) .
C33B C38B 1.440(13) .
C34B C35B 1.416(11) .
C34B H34B 0.9500 .
C35B C36B 1.419(13) .
C35B H35B 0.9500 .
C36B C37B 1.265(14) .
C36B H36B 0.9500 .
C37B C38B 1.370(11) .
C37B H37B 0.9500 .
C38B H38B 0.9500 .
N1 Zr1 2.299(2) .
N2 Zr1 2.307(2) .
O1 Zr1 2.010(2) .
O2 Zr1 2.024(2) .
Cl1 Zr1 2.5506(8) 2_655
Cl1 Zr1 2.6859(7) .
Zr1 Cl1 2.5506(8) 2_655

loop_
_geom_torsion_atom_site_label_1
_geom_torsion_atom_site_label_2
_geom_torsion_atom_site_label_3
_geom_torsion_atom_site_label_4
_geom_torsion
_geom_torsion_site_symmetry_1
_geom_torsion_site_symmetry_4
O1 C1 C2 C3 178.2(3) . .
C6 C1 C2 C3 -1.1(4) . .
O1 C1 C2 C7 -0.2(4) . .
C6 C1 C2 C7 -179.5(3) . .
C1 C2 C3 C4 -0.4(5) . .
C7 C2 C3 C4 178.0(3) . .
C2 C3 C4 C5 1.1(5) . .
C2 C3 C4 C11 -180.0(3) . .
C3 C4 C5 C6 -0.3(5) . .
C11 C4 C5 C6 -179.2(3) . .
C4 C5 C6 C1 -1.2(5) . .
C4 C5 C6 N1 176.5(3) . .
O1 C1 C6 C5 -177.4(3) . .
C2 C1 C6 C5 1.9(4) . .
O1 C1 C6 N1 4.6(4) . .
C2 C1 C6 N1 -176.0(2) . .
C3 C2 C7 C10 4.8(4) . .
C1 C2 C7 C10 -176.9(3) . .
C3 C2 C7 C9 -115.4(3) . .
C1 C2 C7 C9 62.9(4) . .
C3 C2 C7 C8 124.2(3) . .
C1 C2 C7 C8 -57.5(4) . .
C5 C4 C11 C14 116.4(5) . .
C3 C4 C11 C14 -62.6(6) . .
C5 C4 C11 C12B 171.7(5) . .
C3 C4 C11 C12B -7.2(6) . .
C5 C4 C11 C13B -24.3(6) . .
C3 C4 C11 C13B 156.8(5) . .
C5 C4 C11 C13 -0.9(6) . .
C3 C4 C11 C13 -179.9(5) . .
C5 C4 C11 C12 -124.1(5) . .
C3 C4 C11 C12 57.0(5) . .
C5 C4 C11 C14B 69.9(5) . .
C3 C4 C11 C14B -109.1(5) . .
N1 C16 C17 N2 1.0(3) . .
O2 C18 C19 C20 -173.7(3) . .
C23 C18 C19 C20 4.0(4) . .
O2 C18 C19 C24 3.8(4) . .
C23 C18 C19 C24 -178.5(3) . .
C18 C19 C20 C21 0.5(5) . .
C24 C19 C20 C21 -177.0(3) . .
C19 C20 C21 C22 -3.9(5) . .
C19 C20 C21 C28 174.9(3) . .
C20 C21 C22 C23 2.8(5) . .
C28 C21 C22 C23 -175.9(3) . .
C21 C22 C23 C18 1.5(5) . .
C21 C22 C23 N2 179.8(3) . .
O2 C18 C23 C22 172.7(3) . .
C19 C18 C23 C22 -5.1(5) . .
O2 C18 C23 N2 -5.7(4) . .
C19 C18 C23 N2 176.5(3) . .
C20 C19 C24 C27 -121.2(4) . .
C18 C19 C24 C27 61.4(4) . .
C20 C19 C24 C25 -0.8(5) . .
C18 C19 C24 C25 -178.1(3) . .
C20 C19 C24 C26 118.6(3) . .
C18 C19 C24 C26 -58.8(4) . .
C20 C21 C28 C29 -177.8(4) . .
C22 C21 C28 C29 0.9(6) . .
C20 C21 C28 C31 60.3(5) . .
C22 C21 C28 C31 -120.9(4) . .
C20 C21 C28 C30 -58.2(5) . .
C22 C21 C28 C30 120.6(4) . .
N1 C15 C32 C33B -90.8(6) . .
N2 C15 C32 C33B 151.6(6) . .
Zr1 C15 C32 C33B 30.2(8) . .
N1 C15 C32 C33 -108.8(5) . .
N2 C15 C32 C33 133.7(5) . .
Zr1 C15 C32 C33 12.3(7) . .
C33B C32 C33 C38 -8.6(17) . .
C15 C32 C33 C38 102.9(8) . .
C33B C32 C33 C34 170(3) . .
C15 C32 C33 C34 -78.3(8) . .
C38 C33 C34 C35 -1.9(13) . .
C32 C33 C34 C35 179.2(7) . .
C33 C34 C35 C36 2.3(13) . .
C34 C35 C36 C37 -3.1(14) . .
C35 C36 C37 C38 3.5(15) . .
C34 C33 C38 C37 2.1(12) . .
C32 C33 C38 C37 -179.1(7) . .
C36 C37 C38 C33 -3.0(14) . .
C15 C32 C33B C34B -59.6(11) . .
C33 C32 C33B C34B 16.3(16) . .
C15 C32 C33B C38B 120.1(7) . .
C33 C32 C33B C38B -164(3) . .
C32 C33B C34B C35B 178.9(8) . .
C38B C33B C34B C35B -0.8(14) . .
C33B C34B C35B C36B 0.8(13) . .
C34B C35B C36B C37B 1.5(15) . .
C35B C36B C37B C38B -3.6(16) . .
C36B C37B C38B C33B 3.3(13) . .
C34B C33B C38B C37B -1.3(14) . .
C32 C33B C38B C37B 179.0(8) . .
C5 C6 N1 C15 -106.9(3) . .
C1 C6 N1 C15 71.0(3) . .
C5 C6 N1 C16 26.1(4) . .
C1 C6 N1 C16 -156.0(3) . .
C5 C6 N1 Zr1 -178.9(2) . .
C1 C6 N1 Zr1 -1.0(3) . .
N2 C15 N1 C6 -178.3(2) . .
C32 C15 N1 C6 52.1(4) . .
Zr1 C15 N1 C6 -104.0(2) . .
N2 C15 N1 C16 43.4(3) . .
C32 C15 N1 C16 -86.1(3) . .
Zr1 C15 N1 C16 117.8(2) . .
N2 C15 N1 Zr1 -74.37(14) . .
C32 C15 N1 Zr1 156.0(3) . .
C17 C16 N1 C6 -164.2(3) . .
C17 C16 N1 C15 -29.1(3) . .
C17 C16 N1 Zr1 43.6(3) . .
C22 C23 N2 C15 117.2(3) . .
C18 C23 N2 C15 -64.4(3) . .
C22 C23 N2 C17 -18.8(5) . .
C18 C23 N2 C17 159.6(3) . .
C22 C23 N2 Zr1 -171.2(3) . .
C18 C23 N2 Zr1 7.2(3) . .
N1 C15 N2 C23 176.3(2) . .
C32 C15 N2 C23 -54.0(4) . .
Zr1 C15 N2 C23 102.1(2) . .
N1 C15 N2 C17 -42.7(3) . .
C32 C15 N2 C17 86.9(3) . .
Zr1 C15 N2 C17 -116.9(2) . .
N1 C15 N2 Zr1 74.18(15) . .
C32 C15 N2 Zr1 -156.1(3) . .
C16 C17 N2 C23 165.6(3) . .
C16 C17 N2 C15 27.2(3) . .
C16 C17 N2 Zr1 -45.0(3) . .
C2 C1 O1 Zr1 173.8(2) . .
C6 C1 O1 Zr1 -6.9(3) . .
C23 C18 O2 Zr1 0.8(4) . .
C19 C18 O2 Zr1 178.5(2) . .
C1 O1 Zr1 O2 -116.0(2) . .
C1 O1 Zr1 C15 -31.2(2) . .
C1 O1 Zr1 N1 4.6(2) . .
C1 O1 Zr1 N2 -19.3(2) . .
C1 O1 Zr1 Cl1 87.3(2) . 2_655
C1 O1 Zr1 Cl1 165.9(2) . .
C18 O2 Zr1 O1 125.7(2) . .
C18 O2 Zr1 C15 39.7(2) . .
C18 O2 Zr1 N1 31.0(2) . .
C18 O2 Zr1 N2 2.5(2) . .
C18 O2 Zr1 Cl1 -77.0(2) . 2_655
C18 O2 Zr1 Cl1 -156.0(2) . .
N1 C15 Zr1 O1 65.07(15) . .
N2 C15 Zr1 O1 164.35(15) . .
C32 C15 Zr1 O1 -65.2(5) . .
N1 C15 Zr1 O2 -168.35(16) . .
N2 C15 Zr1 O2 -69.07(15) . .
C32 C15 Zr1 O2 61.4(5) . .
N2 C15 Zr1 N1 99.3(2) . .
C32 C15 Zr1 N1 -130.3(5) . .
N1 C15 Zr1 N2 -99.3(2) . .
C32 C15 Zr1 N2 130.5(5) . .
N1 C15 Zr1 Cl1 -53.99(16) . 2_655
N2 C15 Zr1 Cl1 45.28(16) . 2_655
C32 C15 Zr1 Cl1 175.7(4) . 2_655
N1 C15 Zr1 Cl1 133.2(2) . .
N2 C15 Zr1 Cl1 -127.5(2) . .
C32 C15 Zr1 Cl1 2.9(6) . .
C6 N1 Zr1 O1 -1.69(18) . .
C15 N1 Zr1 O1 -109.32(17) . .
C16 N1 Zr1 O1 152.7(2) . .
C6 N1 Zr1 O2 121.71(18) . .
C15 N1 Zr1 O2 14.07(19) . .
C16 N1 Zr1 O2 -83.9(2) . .
C6 N1 Zr1 C15 107.6(3) . .
C16 N1 Zr1 C15 -98.0(3) . .
C6 N1 Zr1 N2 155.1(2) . .
C15 N1 Zr1 N2 47.42(16) . .
C16 N1 Zr1 N2 -50.5(2) . .
C6 N1 Zr1 Cl1 -119.09(18) . 2_655
C15 N1 Zr1 Cl1 133.28(15) . 2_655
C16 N1 Zr1 Cl1 35.3(2) . 2_655
C6 N1 Zr1 Cl1 -43.6(3) . .
C15 N1 Zr1 Cl1 -151.26(15) . .
C16 N1 Zr1 Cl1 110.8(2) . .
C23 N2 Zr1 O1 -129.05(19) . .
C15 N2 Zr1 O1 -19.41(19) . .
C17 N2 Zr1 O1 78.8(2) . .
C23 N2 Zr1 O2 -5.15(19) . .
C15 N2 Zr1 O2 104.50(17) . .
C17 N2 Zr1 O2 -157.3(2) . .
C23 N2 Zr1 C15 -109.6(3) . .
C17 N2 Zr1 C15 98.2(3) . .
C23 N2 Zr1 N1 -156.9(2) . .
C15 N2 Zr1 N1 -47.26(16) . .
C17 N2 Zr1 N1 50.9(2) . .
C23 N2 Zr1 Cl1 110.17(19) . 2_655
C15 N2 Zr1 Cl1 -140.18(15) . 2_655
C17 N2 Zr1 Cl1 -42.0(2) . 2_655
C23 N2 Zr1 Cl1 40.7(3) . .
C15 N2 Zr1 Cl1 150.36(14) . .
C17 N2 Zr1 Cl1 -111.5(2) . .
Zr1 Cl1 Zr1 O1 -135.65(6) 2_655 .
Zr1 Cl1 Zr1 O2 96.72(7) 2_655 .
Zr1 Cl1 Zr1 C15 155.5(2) 2_655 .
Zr1 Cl1 Zr1 N1 -95.47(14) 2_655 .
Zr1 Cl1 Zr1 N2 52.69(14) 2_655 .
Zr1 Cl1 Zr1 Cl1 -17.94(4) 2_655 2_655
